data_1560663
loop_
_publ_author_name
'Zheng, Li-Mei'
'Liu, Jing-Xin'

_publ_section_title
;
 Lanthanide contraction effect on crystal structures of lanthanide
 coordination polymers with cyclohexanocucurbit[6]uril ligand
;
_journal_name_full 'Journal of Solid State Chemistry'
_journal_page_first 45
_journal_page_last 49
_journal_paper_doi 10.1016/j.jssc.2016.10.008
_journal_volume 245
_journal_year 2017
_chemical_formula_sum 'C120 H216 Cd4 Cl16 N48 Nd2 O60'
_chemical_formula_weight 4596.69
_space_group_IT_number 14
_space_group_name_Hall '-P 2ybc'
_space_group_name_H-M_alt 'P 1 21/c 1'
_symmetry_cell_setting monoclinic
_symmetry_space_group_name_H-M 'P 1 21/c 1'
_atom_sites_solution_hydrogens geom
_atom_sites_solution_primary direct
_atom_sites_solution_secondary difmap
_cell_angle_alpha 90.00
_cell_angle_beta 109.079(5)
_cell_angle_gamma 90.00
_cell_formula_units_Z 2
_cell_length_a 18.916(5)
_cell_length_b 21.139(6)
_cell_length_c 23.229(6)
_cell_measurement_reflns_used 9978
_cell_measurement_temperature 293(2)
_cell_measurement_theta_max 25.33
_cell_measurement_theta_min 2.42
_cell_volume 8778(4)
_computing_cell_refinement 'Bruker SMART'
_computing_data_collection 'Bruker SMART'
_computing_data_reduction 'Bruker SAINT'
_computing_molecular_graphics 'Bruker SHELXTL'
_computing_publication_material 'Bruker SHELXTL'
_computing_structure_refinement 'SHELXL-97 (Sheldrick, 1997)'
_computing_structure_solution 'SHELXS-97 (Sheldrick, 1990)'
_diffrn_ambient_temperature 293(2)
_diffrn_measured_fraction_theta_full 0.982
_diffrn_measured_fraction_theta_max 0.982
_diffrn_measurement_device_type 'Bruker CCD Area Detector'
_diffrn_measurement_method '\f and \w scan'
_diffrn_radiation_monochromator graphite
_diffrn_radiation_source 'fine-focus sealed tube'
_diffrn_radiation_type MoK\a
_diffrn_radiation_wavelength 0.71073
_diffrn_reflns_av_R_equivalents 0.0732
_diffrn_reflns_av_sigmaI/netI 0.0620
_diffrn_reflns_limit_h_max 20
_diffrn_reflns_limit_h_min -22
_diffrn_reflns_limit_k_max 25
_diffrn_reflns_limit_k_min -25
_diffrn_reflns_limit_l_max 27
_diffrn_reflns_limit_l_min -27
_diffrn_reflns_number 65497
_diffrn_reflns_theta_full 25.10
_diffrn_reflns_theta_max 25.10
_diffrn_reflns_theta_min 1.14
_diffrn_standards_decay_% none
_exptl_absorpt_coefficient_mu 1.398
_exptl_absorpt_correction_T_max 0.7770
_exptl_absorpt_correction_T_min 0.7213
_exptl_absorpt_correction_type multi-scan
_exptl_absorpt_process_details 'SADABS (Bruker, 2008)'
_exptl_crystal_colour colorless
_exptl_crystal_density_diffrn 1.739
_exptl_crystal_density_method 'not measured'
_exptl_crystal_description block
_exptl_crystal_F_000 4672
_exptl_crystal_size_max 0.25
_exptl_crystal_size_mid 0.23
_exptl_crystal_size_min 0.19
_refine_diff_density_max 1.049
_refine_diff_density_min -1.169
_refine_diff_density_rms 0.142
_refine_ls_extinction_method none
_refine_ls_goodness_of_fit_ref 1.018
_refine_ls_hydrogen_treatment constr
_refine_ls_matrix_type full
_refine_ls_number_parameters 1073
_refine_ls_number_reflns 15351
_refine_ls_number_restraints 0
_refine_ls_restrained_S_all 1.018
_refine_ls_R_factor_all 0.0809
_refine_ls_R_factor_gt 0.0604
_refine_ls_shift/su_max 0.006
_refine_ls_shift/su_mean 0.000
_refine_ls_structure_factor_coef Fsqd
_refine_ls_weighting_details 'calc w=1/[\s^2^(Fo^2^)+(0.1210P)^2^+0.0000P] where P=(Fo^2^+2Fc^2^)/3'
_refine_ls_weighting_scheme calc
_refine_ls_wR_factor_gt 0.1746
_refine_ls_wR_factor_ref 0.1938
_reflns_number_gt 10602
_reflns_number_total 15351
_reflns_threshold_expression >2sigma(I)
_cod_data_source_file JSSC-2017-245-45.cif
_cod_data_source_block Nd
_cod_depositor_comments
;
The following automatic conversions were performed:

data item '_symmetry_cell_setting' value 'Monoclinic' was changed to
'monoclinic' in accordance with the built-in table derived from the
CIF Core dictionary named 'cif_core.dic' version 2.4.5 last updated
on 2014-11-21.

data item '_exptl_crystal_density_meas' value 'not measured' was
changed to '?' -- the value is perceived as not measured.

Automatic conversion script
Id: cif_fix_values 8369 2020-08-20 11:38:08Z andrius 
;
_cod_original_sg_symbol_H-M P2(1)/c
_cod_database_code 1560663

loop_
_symmetry_equiv_pos_as_xyz
'x, y, z'
'-x, y+1/2, -z+1/2'
'-x, -y, -z'
'x, -y-1/2, z-1/2'

loop_
_atom_site_label
_atom_site_type_symbol
_atom_site_fract_x
_atom_site_fract_y
_atom_site_fract_z
_atom_site_U_iso_or_equiv
_atom_site_adp_type
_atom_site_occupancy
_atom_site_symmetry_multiplicity
_atom_site_calc_flag
_atom_site_refinement_flags
_atom_site_disorder_assembly
_atom_site_disorder_group
Nd1 Nd 0.751800(15) 0.284223(12) 0.145929(11) 0.03545(8) Uani 1 1 d . . .
Cd1 Cd 0.72357(2) 0.56212(2) 0.14262(2) 0.05207(12) Uani 1 1 d . . .
Cd2 Cd 1.26683(4) 0.44033(3) 0.39533(3) 0.0828(2) Uani 0.9095(13) 1 d P A 1
Cd2' Cd 1.3177(5) 0.4292(4) 0.4252(4) 0.108(3) Uani 0.0905(13) 1 d P A 2
Cl1 Cl 0.83698(7) 0.50462(6) 0.20005(6) 0.0476(3) Uani 1 1 d . . .
Cl2 Cl 0.62013(8) 0.48630(7) 0.11322(8) 0.0636(5) Uani 1 1 d . . .
Cl3 Cl 0.74393(12) 0.60120(11) 0.05083(8) 0.0936(7) Uani 1 1 d . . .
Cl4 Cl 0.69414(14) 0.63549(14) 0.21123(13) 0.1675(12) Uani 1 1 d . . .
Cl5 Cl 1.36588(13) 0.51514(12) 0.44477(11) 0.1160(9) Uani 1 1 d . . .
Cl6 Cl 1.15390(11) 0.49167(16) 0.33735(11) 0.1356(11) Uani 1 1 d . . .
Cl7 Cl 1.31578(17) 0.37579(11) 0.32773(12) 0.1316(11) Uani 1 1 d . . .
Cl8 Cl 1.2316(3) 0.38523(17) 0.47626(13) 0.2238(19) Uani 1 1 d . . .
O1W O 0.7892(2) 0.38627(17) 0.11735(15) 0.0488(10) Uani 1 1 d . B .
O2W O 0.7448(2) 0.17216(19) 0.12751(15) 0.0523(11) Uani 1 1 d . B .
O3W O 0.63811(19) 0.34399(19) 0.13785(17) 0.0553(11) Uani 1 1 d . B .
O4W O 0.7087(3) 0.2346(2) 0.2239(2) 0.0721(13) Uani 1 1 d . B .
O5W O 0.8471(3) 0.2648(3) 0.0978(2) 0.1016(16) Uani 1 1 d . B .
O6WA O 0.6136(5) 0.2288(4) 0.1106(4) 0.070(3) Uani 0.50 1 d P B 1
O6WB O 0.5852(5) 0.1235(5) 0.1383(3) 0.085(3) Uani 0.50 1 d P C 2
C1 C 0.8226(3) 0.3833(2) 0.28072(19) 0.0293(11) Uani 1 1 d . . .
C2 C 0.8551(3) 0.4470(2) 0.3657(2) 0.0317(11) Uani 1 1 d . . .
C3 C 0.9259(3) 0.4158(2) 0.3591(2) 0.0353(12) Uani 1 1 d . B .
C4 C 0.9093(3) 0.3823(2) 0.4503(2) 0.0371(12) Uani 1 1 d . . .
C5 C 0.9428(3) 0.3518(2) 0.2716(2) 0.0345(12) Uani 1 1 d . . .
H5A H 0.9159 0.3525 0.2282 0.041 Uiso 1 1 calc R B .
H5B H 0.9880 0.3766 0.2787 0.041 Uiso 1 1 calc R . .
C6 C 1.0176(3) 0.3369(2) 0.4310(2) 0.0385(13) Uani 1 1 d . . .
H6A H 1.0314 0.3286 0.4744 0.046 Uiso 1 1 calc R B .
H6B H 1.0573 0.3618 0.4244 0.046 Uiso 1 1 calc R . .
C7 C 0.9218(3) 0.2383(2) 0.2608(2) 0.0338(12) Uani 1 1 d . . .
C8 C 1.0267(3) 0.2680(2) 0.3416(2) 0.0325(12) Uani 1 1 d . . .
C9 C 1.0246(2) 0.1943(2) 0.3343(2) 0.0327(11) Uani 1 1 d . B .
C10 C 1.0141(3) 0.2207(2) 0.4290(2) 0.0366(12) Uani 1 1 d . . .
C11 C 0.9283(3) 0.1237(2) 0.25732(19) 0.0314(11) Uani 1 1 d . . .
H11A H 0.8930 0.1312 0.2169 0.038 Uiso 1 1 calc R B .
H11B H 0.9706 0.1010 0.2525 0.038 Uiso 1 1 calc R . .
C12 C 1.0321(3) 0.1079(2) 0.4145(2) 0.0374(12) Uani 1 1 d . . .
H12A H 1.0697 0.0884 0.4002 0.045 Uiso 1 1 calc R B .
H12B H 1.0516 0.1088 0.4587 0.045 Uiso 1 1 calc R . .
C13 C 0.8188(3) 0.0772(2) 0.2723(2) 0.0328(12) Uani 1 1 d . . .
C14 C 0.9341(3) 0.0398(2) 0.33647(19) 0.0322(11) Uani 1 1 d . . .
C15 C 0.8685(2) -0.0012(2) 0.3454(2) 0.0311(11) Uani 1 1 d . B .
C16 C 0.9333(3) 0.0503(2) 0.4375(2) 0.0316(11) Uani 1 1 d . . .
C17 C 0.7283(2) 0.0008(2) 0.2825(2) 0.0364(12) Uani 1 1 d . . .
H17A H 0.7023 0.0156 0.2415 0.044 Uiso 1 1 calc R B .
H17B H 0.7329 -0.0448 0.2808 0.044 Uiso 1 1 calc R . .
C18 C 0.8317(2) -0.0196(2) 0.4409(2) 0.0313(11) Uani 1 1 d . . .
H18A H 0.8577 -0.0153 0.4842 0.038 Uiso 1 1 calc R B .
H18B H 0.8270 -0.0644 0.4315 0.038 Uiso 1 1 calc R . .
C19 C 0.6214(3) 0.0522(2) 0.2994(2) 0.0321(11) Uani 1 1 d . . .
C20 C 0.6916(2) -0.0139(2) 0.37915(19) 0.0288(11) Uani 1 1 d . . .
C21 C 0.6259(3) 0.0177(2) 0.3959(2) 0.0320(11) Uani 1 1 d . B .
C22 C 0.7422(2) 0.0497(2) 0.46487(19) 0.0273(10) Uani 1 1 d . . .
C23 C 0.5155(3) 0.0862(2) 0.3305(2) 0.0356(12) Uani 1 1 d . . .
H23A H 0.4896 0.0884 0.2869 0.043 Uiso 1 1 calc R B .
H23B H 0.4842 0.0626 0.3485 0.043 Uiso 1 1 calc R . .
C24 C 0.6322(3) 0.0940(2) 0.48355(19) 0.0318(11) Uani 1 1 d . . .
H24A H 0.6688 0.0989 0.5238 0.038 Uiso 1 1 calc R B .
H24B H 0.5915 0.0686 0.4879 0.038 Uiso 1 1 calc R . .
C25 C 0.5235(3) 0.2002(2) 0.3193(2) 0.0356(12) Uani 1 1 d . . .
C26 C 0.5297(2) 0.1666(2) 0.41614(18) 0.0273(10) Uani 1 1 d . . .
C27 C 0.5237(3) 0.2395(2) 0.41317(19) 0.0296(11) Uani 1 1 d . B .
C28 C 0.6321(3) 0.20921(19) 0.49021(19) 0.0278(10) Uani 1 1 d . . .
C29 C 0.5153(3) 0.3142(2) 0.3236(2) 0.0362(12) Uani 1 1 d . . .
H29A H 0.4986 0.3077 0.2799 0.043 Uiso 1 1 calc R B .
H29B H 0.4752 0.3352 0.3336 0.043 Uiso 1 1 calc R . .
C30 C 0.6038(3) 0.3232(2) 0.4835(2) 0.0321(11) Uani 1 1 d . . .
H30A H 0.6341 0.3233 0.5262 0.039 Uiso 1 1 calc R B .
H30B H 0.5566 0.3435 0.4802 0.039 Uiso 1 1 calc R . .
C31 C 0.6198(3) 0.3658(2) 0.30273(19) 0.0320(11) Uani 1 1 d . . .
C32 C 0.6029(3) 0.3950(2) 0.39436(19) 0.0316(11) Uani 1 1 d . . .
C33 C 0.6681(3) 0.4359(2) 0.3850(2) 0.0309(11) Uani 1 1 d . B .
C34 C 0.7134(3) 0.3763(2) 0.4730(2) 0.0331(11) Uani 1 1 d . . .
C35 C 0.7183(3) 0.4388(2) 0.2941(2) 0.0316(11) Uani 1 1 d . . .
H35A H 0.6967 0.4277 0.2514 0.038 Uiso 1 1 calc R B .
H35B H 0.7175 0.4845 0.2972 0.038 Uiso 1 1 calc R . .
C36 C 0.8040(3) 0.4483(2) 0.4555(2) 0.0351(12) Uani 1 1 d . . .
H36A H 0.8271 0.4416 0.4990 0.042 Uiso 1 1 calc R B .
H36B H 0.7968 0.4934 0.4488 0.042 Uiso 1 1 calc R . .
C37 C 0.8563(3) 0.5191(2) 0.3607(2) 0.0430(14) Uani 1 1 d . B .
H37A H 0.8530 0.5307 0.3195 0.052 Uiso 1 1 calc R . .
H37B H 0.8129 0.5365 0.3686 0.052 Uiso 1 1 calc R . .
C38 C 0.9263(3) 0.5476(3) 0.4048(3) 0.0531(16) Uani 1 1 d . . .
H38A H 0.9324 0.5901 0.3913 0.064 Uiso 1 1 calc R B .
H38B H 0.9199 0.5512 0.4444 0.064 Uiso 1 1 calc R . .
C39 C 0.9960(3) 0.5110(3) 0.4116(3) 0.0599(17) Uani 1 1 d . B .
H39A H 1.0104 0.4882 0.4500 0.072 Uiso 1 1 calc R . .
H39B H 1.0361 0.5400 0.4127 0.072 Uiso 1 1 calc R . .
C40 C 0.9855(3) 0.4642(2) 0.3597(3) 0.0451(14) Uani 1 1 d . . .
H40A H 0.9709 0.4867 0.3212 0.054 Uiso 1 1 calc R B .
H40B H 1.0324 0.4427 0.3645 0.054 Uiso 1 1 calc R . .
C41 C 1.0995(3) 0.2964(3) 0.3413(3) 0.0487(15) Uani 1 1 d . B .
H41A H 1.1395 0.2826 0.3772 0.058 Uiso 1 1 calc R . .
H41B H 1.0965 0.3422 0.3427 0.058 Uiso 1 1 calc R . .
C42 C 1.1175(3) 0.2767(3) 0.2837(3) 0.0585(17) Uani 1 1 d . . .
H42A H 1.0871 0.3016 0.2495 0.070 Uiso 1 1 calc R B .
H42B H 1.1695 0.2863 0.2896 0.070 Uiso 1 1 calc R . .
C43 C 1.1040(3) 0.2077(3) 0.2681(3) 0.0539(16) Uani 1 1 d . B .
H43A H 1.0606 0.2037 0.2318 0.065 Uiso 1 1 calc R . .
H43B H 1.1467 0.1907 0.2589 0.065 Uiso 1 1 calc R . .
C44 C 1.0916(3) 0.1695(3) 0.3180(2) 0.0466(14) Uani 1 1 d . . .
H44A H 1.1360 0.1712 0.3538 0.056 Uiso 1 1 calc R B .
H44B H 1.0830 0.1257 0.3053 0.056 Uiso 1 1 calc R . .
C45 C 0.9891(3) 0.0004(2) 0.3177(2) 0.0369(12) Uani 1 1 d . B .
H45A H 1.0314 0.0264 0.3178 0.044 Uiso 1 1 calc R . .
H45B H 0.9654 -0.0153 0.2767 0.044 Uiso 1 1 calc R . .
C46 C 1.0164(3) -0.0553(2) 0.3614(2) 0.0456(14) Uani 1 1 d . . .
H46A H 1.0442 -0.0392 0.4015 0.055 Uiso 1 1 calc R B .
H46B H 1.0502 -0.0809 0.3475 0.055 Uiso 1 1 calc R . .
C47 C 0.9524(3) -0.0970(2) 0.3662(2) 0.0409(13) Uani 1 1 d . B .
H47A H 0.9575 -0.1390 0.3511 0.049 Uiso 1 1 calc R . .
H47B H 0.9564 -0.1010 0.4087 0.049 Uiso 1 1 calc R . .
C48 C 0.8757(3) -0.0710(2) 0.3307(2) 0.0416(13) Uani 1 1 d . . .
H48A H 0.8377 -0.0953 0.3406 0.050 Uiso 1 1 calc R B .
H48B H 0.8672 -0.0756 0.2874 0.050 Uiso 1 1 calc R . .
C49 C 0.6838(3) -0.0857(2) 0.3743(2) 0.0399(13) Uani 1 1 d . B .
H49A H 0.6963 -0.1039 0.4148 0.048 Uiso 1 1 calc R . .
H49B H 0.7182 -0.1026 0.3551 0.048 Uiso 1 1 calc R . .
C50 C 0.6029(3) -0.1038(3) 0.3365(2) 0.0502(15) Uani 1 1 d . . .
H50A H 0.5913 -0.0866 0.2957 0.060 Uiso 1 1 calc R B .
H50B H 0.5988 -0.1495 0.3332 0.060 Uiso 1 1 calc R . .
C51 C 0.5461(3) -0.0788(2) 0.3651(3) 0.0478(15) Uani 1 1 d . B .
H51A H 0.5042 -0.0603 0.3334 0.057 Uiso 1 1 calc R . .
H51B H 0.5271 -0.1140 0.3825 0.057 Uiso 1 1 calc R . .
C52 C 0.5783(3) -0.0301(2) 0.4139(2) 0.0387(12) Uani 1 1 d . . .
H52A H 0.5378 -0.0084 0.4226 0.046 Uiso 1 1 calc R B .
H52B H 0.6083 -0.0512 0.4509 0.046 Uiso 1 1 calc R . .
C53 C 0.4686(3) 0.1362(2) 0.4362(2) 0.0395(13) Uani 1 1 d . B .
H53A H 0.4806 0.0921 0.4460 0.047 Uiso 1 1 calc R . .
H53B H 0.4214 0.1381 0.4031 0.047 Uiso 1 1 calc R . .
C54 C 0.4607(3) 0.1701(3) 0.4918(2) 0.0461(14) Uani 1 1 d . . .
H54A H 0.4217 0.1498 0.5038 0.055 Uiso 1 1 calc R B .
H54B H 0.5072 0.1663 0.5254 0.055 Uiso 1 1 calc R . .
C55 C 0.4418(3) 0.2397(3) 0.4793(3) 0.0560(16) Uani 1 1 d . B .
H55A H 0.4739 0.2646 0.5127 0.067 Uiso 1 1 calc R . .
H55B H 0.3905 0.2467 0.4778 0.067 Uiso 1 1 calc R . .
C56 C 0.4509(3) 0.2632(2) 0.4193(2) 0.0397(13) Uani 1 1 d . . .
H56A H 0.4092 0.2483 0.3852 0.048 Uiso 1 1 calc R B .
H56B H 0.4503 0.3091 0.4186 0.048 Uiso 1 1 calc R . .
C57 C 0.5391(3) 0.4357(2) 0.3987(2) 0.0406(13) Uani 1 1 d . B .
H57A H 0.5556 0.4599 0.4362 0.049 Uiso 1 1 calc R . .
H57B H 0.4982 0.4087 0.4000 0.049 Uiso 1 1 calc R . .
C58 C 0.5115(3) 0.4805(3) 0.3451(3) 0.0521(16) Uani 1 1 d . . .
H58A H 0.4740 0.5083 0.3515 0.063 Uiso 1 1 calc R B .
H58B H 0.4879 0.4562 0.3084 0.063 Uiso 1 1 calc R . .
C59 C 0.5740(3) 0.5201(3) 0.3362(3) 0.0544(16) Uani 1 1 d . B .
H59A H 0.5627 0.5645 0.3391 0.065 Uiso 1 1 calc R . .
H59B H 0.5763 0.5126 0.2957 0.065 Uiso 1 1 calc R . .
C60 C 0.6503(3) 0.5054(2) 0.3830(2) 0.0404(13) Uani 1 1 d . . .
H60A H 0.6887 0.5289 0.3728 0.048 Uiso 1 1 calc R B .
H60B H 0.6508 0.5191 0.4230 0.048 Uiso 1 1 calc R . .
N1 N 0.7944(2) 0.41769(17) 0.31561(17) 0.0318(9) Uani 1 1 d . B .
N2 N 0.8968(2) 0.38229(17) 0.30259(16) 0.0337(10) Uani 1 1 d . B .
N3 N 0.8545(2) 0.42591(18) 0.42472(17) 0.0365(10) Uani 1 1 d . B .
N4 N 0.9497(2) 0.37333(19) 0.41218(16) 0.0356(10) Uani 1 1 d . B .
N5 N 0.9638(2) 0.28786(17) 0.28935(18) 0.0343(10) Uani 1 1 d . B .
N6 N 0.9542(2) 0.18394(18) 0.28526(16) 0.0317(9) Uani 1 1 d . B .
N7 N 1.0123(2) 0.27662(17) 0.39900(17) 0.0344(10) Uani 1 1 d . B .
N8 N 1.0207(2) 0.17265(18) 0.39231(17) 0.0356(10) Uani 1 1 d . B .
N9 N 0.8938(2) 0.08508(17) 0.28977(16) 0.0290(9) Uani 1 1 d . B .
N10 N 0.8021(2) 0.02810(18) 0.30307(16) 0.0319(9) Uani 1 1 d . B .
N11 N 0.9661(2) 0.06913(18) 0.39614(18) 0.0343(10) Uani 1 1 d . B .
N12 N 0.8764(2) 0.00951(17) 0.40794(15) 0.0284(9) Uani 1 1 d . B .
N13 N 0.6843(2) 0.01583(18) 0.32051(16) 0.0330(10) Uani 1 1 d . B .
N14 N 0.5856(2) 0.05177(18) 0.34098(16) 0.0318(10) Uani 1 1 d . B .
N15 N 0.7571(2) 0.00736(17) 0.42696(16) 0.0295(9) Uani 1 1 d . B .
N16 N 0.6666(2) 0.05986(16) 0.44572(15) 0.0279(9) Uani 1 1 d . B .
N17 N 0.5248(2) 0.14906(17) 0.35471(16) 0.0318(10) Uani 1 1 d . B .
N18 N 0.5290(2) 0.25326(17) 0.35353(17) 0.0331(10) Uani 1 1 d . B .
N19 N 0.6031(2) 0.15614(16) 0.46086(16) 0.0284(9) Uani 1 1 d . B .
N20 N 0.5893(2) 0.25903(17) 0.46330(16) 0.0295(9) Uani 1 1 d . B .
N21 N 0.5800(2) 0.35503(17) 0.34029(16) 0.0310(9) Uani 1 1 d . B .
N22 N 0.6717(2) 0.41205(17) 0.32716(16) 0.0306(9) Uani 1 1 d . B .
N23 N 0.6413(2) 0.36009(17) 0.44976(16) 0.0316(9) Uani 1 1 d . B .
N24 N 0.7319(2) 0.41767(18) 0.43581(17) 0.0336(10) Uani 1 1 d . B .
O1 O 0.78431(18) 0.35696(15) 0.23200(14) 0.0394(9) Uani 1 1 d . B .
O2 O 0.8639(2) 0.24221(16) 0.21736(15) 0.0441(10) Uani 1 1 d . B .
O3 O 0.77296(19) 0.10819(17) 0.23365(15) 0.0441(9) Uani 1 1 d . B .
O4 O 0.59939(19) 0.07697(17) 0.24939(15) 0.0435(9) Uani 1 1 d . B .
O5 O 0.5171(2) 0.19871(17) 0.26512(16) 0.0505(10) Uani 1 1 d . B .
O6 O 0.6104(2) 0.34012(17) 0.25348(15) 0.0473(10) Uani 1 1 d . B .
O7 O 0.9214(2) 0.35642(17) 0.49948(15) 0.0479(10) Uani 1 1 d . B .
O8 O 1.0115(2) 0.21512(16) 0.48067(15) 0.0455(10) Uani 1 1 d . B .
O9 O 0.95115(19) 0.06573(15) 0.49034(14) 0.0387(9) Uani 1 1 d . B .
O10 O 0.78791(17) 0.07421(15) 0.50866(14) 0.0370(8) Uani 1 1 d . B .
O11 O 0.68887(18) 0.21303(14) 0.53648(14) 0.0332(8) Uani 1 1 d . . .
O12 O 0.75880(18) 0.35616(16) 0.52180(14) 0.0415(9) Uani 1 1 d . B .
O7W O 0.4552(4) 0.3985(3) 0.5270(3) 0.151(3) Uani 1 1 d . . .
O8W O 0.8863(2) 0.1781(2) 0.50797(18) 0.0616(11) Uani 1 1 d . . .
O9W O 0.9435(4) 0.1698(3) 0.1206(2) 0.173(3) Uani 1 1 d . . .
O10W O 0.4975(8) 0.2456(6) 0.1540(3) 0.261(6) Uani 1 1 d . . .

loop_
_atom_site_aniso_label
_atom_site_aniso_U_11
_atom_site_aniso_U_22
_atom_site_aniso_U_33
_atom_site_aniso_U_23
_atom_site_aniso_U_13
_atom_site_aniso_U_12
Nd1 0.04082(15) 0.04178(15) 0.02106(13) 0.00294(10) 0.00645(11) 0.01217(11)
Cd1 0.0408(2) 0.0510(2) 0.0568(3) -0.00148(19) 0.0057(2) 0.00445(18)
Cd2 0.0733(4) 0.0790(4) 0.0666(4) 0.0139(3) -0.0176(3) -0.0158(3)
Cd2' 0.085(5) 0.120(6) 0.125(6) -0.027(5) 0.043(5) 0.008(4)
Cl1 0.0377(7) 0.0490(7) 0.0518(7) 0.0090(6) 0.0089(6) -0.0017(6)
Cl2 0.0368(7) 0.0542(8) 0.0981(12) -0.0072(8) 0.0198(8) 0.0045(6)
Cl3 0.0891(13) 0.1188(15) 0.0553(10) 0.0204(10) -0.0003(10) -0.0243(12)
Cl4 0.0931(16) 0.201(2) 0.171(2) -0.1330(18) -0.0076(15) 0.0419(16)
Cl5 0.1013(15) 0.1324(18) 0.0992(15) -0.0444(13) 0.0122(13) -0.0442(14)
Cl6 0.0539(11) 0.250(3) 0.0997(14) 0.0813(17) 0.0208(11) 0.0067(15)
Cl7 0.153(2) 0.0825(14) 0.1202(19) 0.0031(13) -0.0083(17) 0.0321(15)
Cl8 0.342(5) 0.191(3) 0.0905(18) 0.0308(18) 0.006(2) -0.155(3)
O1W 0.055(2) 0.053(2) 0.0376(18) 0.0054(16) 0.0140(17) -0.0132(18)
O2W 0.056(2) 0.065(2) 0.0344(18) -0.0072(17) 0.0126(17) -0.0011(19)
O3W 0.0299(18) 0.073(3) 0.061(2) 0.011(2) 0.0116(17) 0.0060(18)
O4W 0.093(3) 0.057(2) 0.089(3) -0.014(2) 0.062(2) -0.014(2)
O5W 0.089(3) 0.136(4) 0.115(3) 0.081(3) 0.082(2) 0.071(3)
O6WA 0.074(6) 0.065(5) 0.066(6) 0.002(4) 0.016(5) -0.005(5)
O6WB 0.079(5) 0.143(8) 0.023(4) 0.033(4) 0.005(4) -0.060(5)
C1 0.035(2) 0.025(2) 0.028(2) 0.0037(18) 0.0110(19) -0.0052(19)
C2 0.038(3) 0.027(2) 0.029(2) -0.0005(18) 0.009(2) -0.0075(19)
C3 0.041(3) 0.032(2) 0.031(2) 0.0054(19) 0.010(2) -0.006(2)
C4 0.039(3) 0.036(3) 0.034(2) -0.002(2) 0.008(2) -0.007(2)
C5 0.038(2) 0.041(3) 0.027(2) 0.0093(19) 0.013(2) -0.003(2)
C6 0.034(3) 0.052(3) 0.026(2) -0.002(2) 0.005(2) -0.005(2)
C7 0.029(2) 0.040(3) 0.032(2) -0.002(2) 0.008(2) 0.001(2)
C8 0.024(2) 0.042(3) 0.028(2) 0.001(2) 0.0051(19) 0.000(2)
C9 0.022(2) 0.041(3) 0.032(2) 0.003(2) 0.0055(19) 0.0008(19)
C10 0.025(2) 0.047(3) 0.035(3) -0.002(2) 0.007(2) -0.003(2)
C11 0.035(2) 0.037(2) 0.020(2) 0.0007(18) 0.0046(18) 0.004(2)
C12 0.030(2) 0.041(3) 0.036(3) 0.008(2) 0.004(2) 0.000(2)
C13 0.035(3) 0.038(3) 0.025(2) 0.0018(19) 0.009(2) 0.004(2)
C14 0.033(2) 0.039(3) 0.021(2) 0.0016(19) 0.0024(19) 0.003(2)
C15 0.031(2) 0.035(2) 0.027(2) -0.0022(19) 0.0084(19) 0.0075(19)
C16 0.031(2) 0.031(2) 0.031(2) 0.0051(19) 0.008(2) 0.0101(19)
C17 0.030(2) 0.053(3) 0.024(2) -0.009(2) 0.0062(19) -0.002(2)
C18 0.029(2) 0.036(2) 0.029(2) 0.0017(19) 0.0086(19) -0.0003(19)
C19 0.031(2) 0.039(3) 0.024(2) -0.0046(19) 0.0050(19) -0.006(2)
C20 0.029(2) 0.029(2) 0.027(2) -0.0036(18) 0.0079(19) -0.0030(18)
C21 0.041(3) 0.025(2) 0.027(2) -0.0002(18) 0.007(2) -0.0049(19)
C22 0.031(2) 0.030(2) 0.023(2) 0.0005(17) 0.0113(18) -0.0025(18)
C23 0.029(2) 0.040(3) 0.032(2) -0.003(2) 0.002(2) -0.005(2)
C24 0.035(2) 0.034(2) 0.024(2) 0.0029(18) 0.0066(19) -0.001(2)
C25 0.035(3) 0.037(3) 0.030(2) 0.000(2) 0.004(2) -0.004(2)
C26 0.024(2) 0.037(2) 0.019(2) -0.0008(18) 0.0053(17) 0.0020(18)
C27 0.032(2) 0.030(2) 0.022(2) 0.0020(18) 0.0013(19) -0.0028(19)
C28 0.035(2) 0.028(2) 0.025(2) 0.0014(17) 0.0169(19) -0.0020(18)
C29 0.039(3) 0.031(2) 0.033(2) 0.007(2) 0.004(2) 0.003(2)
C30 0.040(3) 0.028(2) 0.027(2) -0.0011(18) 0.009(2) -0.002(2)
C31 0.039(3) 0.037(2) 0.020(2) -0.0004(18) 0.0111(19) 0.002(2)
C32 0.041(3) 0.034(2) 0.021(2) 0.0000(18) 0.0119(19) 0.000(2)
C33 0.039(2) 0.030(2) 0.028(2) 0.0009(18) 0.016(2) 0.0001(19)
C34 0.040(3) 0.031(2) 0.030(2) -0.0067(19) 0.014(2) 0.005(2)
C35 0.037(2) 0.035(2) 0.024(2) 0.0014(18) 0.0112(19) -0.005(2)
C36 0.042(3) 0.035(2) 0.032(2) -0.0071(19) 0.017(2) -0.007(2)
C37 0.059(3) 0.034(3) 0.035(3) -0.004(2) 0.013(2) -0.006(2)
C38 0.064(4) 0.041(3) 0.055(3) -0.013(2) 0.022(3) -0.015(3)
C39 0.065(4) 0.049(3) 0.063(4) -0.011(3) 0.017(3) -0.018(3)
C40 0.040(3) 0.042(3) 0.055(3) 0.000(2) 0.019(2) -0.013(2)
C41 0.030(3) 0.055(3) 0.058(3) 0.000(3) 0.011(3) -0.008(2)
C42 0.048(3) 0.073(4) 0.067(4) 0.015(3) 0.036(3) 0.000(3)
C43 0.056(3) 0.065(4) 0.054(3) 0.009(3) 0.035(3) 0.008(3)
C44 0.029(3) 0.062(3) 0.047(3) -0.001(3) 0.011(2) 0.009(2)
C45 0.037(3) 0.048(3) 0.030(2) 0.001(2) 0.017(2) 0.007(2)
C46 0.049(3) 0.046(3) 0.046(3) 0.000(2) 0.020(2) 0.015(2)
C47 0.044(3) 0.038(3) 0.039(3) 0.002(2) 0.013(2) 0.014(2)
C48 0.047(3) 0.034(3) 0.045(3) -0.006(2) 0.017(2) -0.003(2)
C49 0.042(3) 0.031(2) 0.044(3) -0.001(2) 0.010(2) -0.001(2)
C50 0.055(3) 0.041(3) 0.054(3) -0.015(2) 0.017(3) -0.016(2)
C51 0.044(3) 0.044(3) 0.052(3) -0.001(2) 0.011(3) -0.013(2)
C52 0.038(3) 0.036(3) 0.043(3) -0.001(2) 0.015(2) -0.007(2)
C53 0.038(3) 0.038(3) 0.043(3) 0.003(2) 0.014(2) -0.008(2)
C54 0.042(3) 0.058(3) 0.046(3) 0.005(2) 0.024(2) -0.007(2)
C55 0.054(3) 0.056(3) 0.068(4) 0.004(3) 0.032(3) 0.000(3)
C56 0.030(3) 0.042(3) 0.044(3) -0.003(2) 0.008(2) -0.001(2)
C57 0.035(3) 0.039(3) 0.047(3) 0.004(2) 0.012(2) 0.003(2)
C58 0.056(3) 0.042(3) 0.050(3) 0.007(2) 0.006(3) 0.010(3)
C59 0.067(4) 0.042(3) 0.055(3) 0.009(3) 0.022(3) 0.018(3)
C60 0.051(3) 0.031(2) 0.040(3) 0.001(2) 0.015(2) 0.002(2)
N1 0.035(2) 0.032(2) 0.0282(19) -0.0051(16) 0.0107(17) -0.0025(17)
N2 0.038(2) 0.031(2) 0.030(2) 0.0008(16) 0.0065(17) -0.0057(17)
N3 0.046(2) 0.037(2) 0.0241(19) -0.0004(16) 0.0080(18) -0.0040(18)
N4 0.037(2) 0.043(2) 0.0252(19) 0.0037(17) 0.0075(17) 0.0014(18)
N5 0.032(2) 0.032(2) 0.034(2) 0.0045(16) 0.0037(17) 0.0006(17)
N6 0.032(2) 0.033(2) 0.0276(19) 0.0007(16) 0.0065(16) 0.0018(17)
N7 0.033(2) 0.035(2) 0.029(2) 0.0027(16) 0.0002(17) -0.0003(17)
N8 0.040(2) 0.038(2) 0.0250(19) 0.0031(17) 0.0067(17) 0.0018(18)
N9 0.030(2) 0.0307(19) 0.0244(18) 0.0048(15) 0.0062(16) 0.0015(16)
N10 0.0219(18) 0.043(2) 0.0299(19) 0.0024(17) 0.0070(16) 0.0015(16)
N11 0.035(2) 0.033(2) 0.033(2) -0.0041(16) 0.0079(18) -0.0005(17)
N12 0.0302(19) 0.034(2) 0.0204(17) -0.0006(15) 0.0076(15) -0.0041(16)
N13 0.033(2) 0.041(2) 0.0251(19) 0.0005(16) 0.0097(16) -0.0005(17)
N14 0.030(2) 0.041(2) 0.0218(18) -0.0026(16) 0.0050(16) -0.0004(17)
N15 0.0273(19) 0.038(2) 0.0216(18) -0.0025(15) 0.0056(15) -0.0003(16)
N16 0.033(2) 0.0302(19) 0.0188(17) -0.0071(14) 0.0064(15) -0.0025(16)
N17 0.033(2) 0.0282(19) 0.032(2) 0.0008(16) 0.0073(17) 0.0001(16)
N18 0.037(2) 0.029(2) 0.033(2) -0.0003(16) 0.0102(17) 0.0001(17)
N19 0.0308(19) 0.0246(18) 0.0290(18) -0.0015(15) 0.0086(16) -0.0017(15)
N20 0.029(2) 0.0289(19) 0.0293(19) 0.0016(16) 0.0080(16) -0.0017(16)
N21 0.035(2) 0.0279(19) 0.0296(19) -0.0015(15) 0.0102(16) -0.0047(16)
N22 0.038(2) 0.032(2) 0.0234(18) -0.0025(15) 0.0127(16) -0.0019(17)
N23 0.033(2) 0.033(2) 0.0260(18) 0.0035(16) 0.0054(16) -0.0012(17)
N24 0.032(2) 0.037(2) 0.0256(19) 0.0042(16) 0.0005(17) -0.0038(17)
O1 0.0418(19) 0.0397(18) 0.0329(17) -0.0003(14) 0.0068(15) 0.0013(15)
O2 0.038(2) 0.0415(19) 0.0387(19) 0.0039(16) -0.0072(16) 0.0039(16)
O3 0.0374(19) 0.050(2) 0.0385(18) 0.0101(16) 0.0044(16) 0.0061(16)
O4 0.0400(19) 0.055(2) 0.0341(18) 0.0009(16) 0.0101(16) 0.0072(17)
O5 0.070(3) 0.047(2) 0.0316(19) -0.0030(16) 0.0126(18) 0.0002(19)
O6 0.057(2) 0.051(2) 0.0334(18) -0.0099(16) 0.0136(16) -0.0111(18)
O7 0.055(2) 0.057(2) 0.0322(18) 0.0125(16) 0.0147(16) 0.0080(18)
O8 0.051(2) 0.052(2) 0.0307(19) 0.0044(15) 0.0098(16) -0.0043(17)
O9 0.0452(19) 0.0472(19) 0.0214(16) -0.0087(14) 0.0077(14) -0.0016(16)
O10 0.0317(17) 0.0460(19) 0.0310(17) -0.0082(14) 0.0071(14) -0.0038(15)
O11 0.0337(17) 0.0373(18) 0.0234(16) -0.0032(13) 0.0020(14) 0.0000(14)
O12 0.0389(18) 0.050(2) 0.0347(17) 0.0108(15) 0.0108(15) 0.0039(16)
O7W 0.174(7) 0.117(5) 0.156(6) -0.041(5) 0.044(5) 0.040(5)
O8W 0.067(2) 0.064(3) 0.061(2) -0.011(2) 0.031(2) 0.004(2)
O9W 0.270(7) 0.194(6) 0.059(3) 0.018(3) 0.058(4) 0.161(5)
O10W 0.354(16) 0.338(13) 0.064(5) 0.019(7) 0.031(7) 0.127(12)

loop_
_atom_type_symbol
_atom_type_description
_atom_type_scat_dispersion_real
_atom_type_scat_dispersion_imag
_atom_type_scat_source
C C 0.0033 0.0016 'International Tables Vol C Tables 4.2.6.8 and 6.1.1.4'
H H 0.0000 0.0000 'International Tables Vol C Tables 4.2.6.8 and 6.1.1.4'
N N 0.0061 0.0033 'International Tables Vol C Tables 4.2.6.8 and 6.1.1.4'
O O 0.0106 0.0060 'International Tables Vol C Tables 4.2.6.8 and 6.1.1.4'
Nd Nd -0.1943 3.0179 'International Tables Vol C Tables 4.2.6.8 and 6.1.1.4'
Cd Cd -0.8075 1.2024 'International Tables Vol C Tables 4.2.6.8 and 6.1.1.4'
Cl Cl 0.1484 0.1585 'International Tables Vol C Tables 4.2.6.8 and 6.1.1.4'

loop_
_geom_angle_atom_site_label_1
_geom_angle_atom_site_label_2
_geom_angle_atom_site_label_3
_geom_angle
_geom_angle_site_symmetry_1
_geom_angle_site_symmetry_3
O2 Nd1 O2W 75.07(12) . .
O2 Nd1 O1W 104.33(12) . .
O2W Nd1 O1W 146.16(13) . .
O2 Nd1 O11 138.89(12) . 4_565
O2W Nd1 O11 81.82(11) . 4_565
O1W Nd1 O11 77.27(11) . 4_565
O2 Nd1 O1 74.74(11) . .
O2W Nd1 O1 138.82(11) . .
O1W Nd1 O1 69.26(12) . .
O11 Nd1 O1 138.54(10) 4_565 .
O2 Nd1 O5W 68.67(15) . .
O2W Nd1 O5W 76.04(17) . .
O1W Nd1 O5W 72.58(16) . .
O11 Nd1 O5W 73.04(14) 4_565 .
O1 Nd1 O5W 117.05(16) . .
O2 Nd1 O3W 143.24(13) . .
O2W Nd1 O3W 119.97(13) . .
O1W Nd1 O3W 81.23(13) . .
O11 Nd1 O3W 77.87(12) 4_565 .
O1 Nd1 O3W 73.56(12) . .
O5W Nd1 O3W 144.27(14) . .
O2 Nd1 O4W 76.27(15) . .
O2W Nd1 O4W 72.40(14) . .
O1W Nd1 O4W 141.13(13) . .
O11 Nd1 O4W 128.00(14) 4_565 .
O1 Nd1 O4W 73.71(13) . .
O5W Nd1 O4W 137.58(15) . .
O3W Nd1 O4W 77.38(15) . .
O2 Nd1 O6WA 126.3(2) . .
O2W Nd1 O6WA 62.1(2) . .
O1W Nd1 O6WA 129.3(2) . .
O11 Nd1 O6WA 66.6(2) 4_565 .
O1 Nd1 O6WA 118.5(2) . .
O5W Nd1 O6WA 124.5(2) . .
O3W Nd1 O6WA 57.9(2) . .
O4W Nd1 O6WA 61.5(2) . .
Cl4 Cd1 Cl3 119.81(11) . .
Cl4 Cd1 Cl1 108.02(7) . .
Cl3 Cd1 Cl1 106.55(7) . .
Cl4 Cd1 Cl2 105.59(9) . .
Cl3 Cd1 Cl2 108.61(7) . .
Cl1 Cd1 Cl2 107.77(5) . .
Cl6 Cd2 Cl5 112.36(10) . .
Cl6 Cd2 Cl7 110.15(10) . .
Cl5 Cd2 Cl7 105.50(10) . .
Cl6 Cd2 Cl8 103.25(13) . .
Cl5 Cd2 Cl8 107.67(10) . .
Cl7 Cd2 Cl8 118.07(13) . .
Cl5 Cd2' Cl8 123.2(4) . .
Cl5 Cd2' Cl7 118.6(4) . .
Cl8 Cd2' Cl7 116.2(3) . .
Cd2' Cl5 Cd2 24.0(2) . .
Cd2 Cl7 Cd2' 23.37(19) . .
Cd2 Cl8 Cd2' 23.5(2) . .
O1 C1 N1 124.4(4) . .
O1 C1 N2 124.3(4) . .
N1 C1 N2 111.2(4) . .
N3 C2 N1 111.9(4) . .
N3 C2 C37 112.6(4) . .
N1 C2 C37 112.7(4) . .
N3 C2 C3 103.7(4) . .
N1 C2 C3 102.7(4) . .
C37 C2 C3 112.5(4) . .
N2 C3 N4 112.7(4) . .
N2 C3 C40 113.7(4) . .
N4 C3 C40 112.4(4) . .
N2 C3 C2 102.5(4) . .
N4 C3 C2 102.5(4) . .
C40 C3 C2 112.2(4) . .
O7 C4 N4 125.0(5) . .
O7 C4 N3 126.4(5) . .
N4 C4 N3 108.6(4) . .
N5 C5 N2 115.6(4) . .
N4 C6 N7 114.0(4) . .
O2 C7 N6 124.8(4) . .
O2 C7 N5 125.1(4) . .
N6 C7 N5 110.1(4) . .
N7 C8 N5 112.4(4) . .
N7 C8 C41 113.5(4) . .
N5 C8 C41 112.3(4) . .
N7 C8 C9 102.7(4) . .
N5 C8 C9 102.2(3) . .
C41 C8 C9 112.7(4) . .
N8 C9 N6 111.5(4) . .
N8 C9 C44 114.9(4) . .
N6 C9 C44 112.0(4) . .
N8 C9 C8 102.7(4) . .
N6 C9 C8 102.6(3) . .
C44 C9 C8 112.0(4) . .
O8 C10 N8 125.8(5) . .
O8 C10 N7 125.5(5) . .
N8 C10 N7 108.7(4) . .
N9 C11 N6 114.9(4) . .
N11 C12 N8 114.7(4) . .
O3 C13 N9 125.5(5) . .
O3 C13 N10 124.7(4) . .
N9 C13 N10 109.8(4) . .
N11 C14 N9 112.4(4) . .
N11 C14 C45 113.6(4) . .
N9 C14 C45 113.0(4) . .
N11 C14 C15 102.0(4) . .
N9 C14 C15 102.4(3) . .
C45 C14 C15 112.4(4) . .
N12 C15 N10 113.6(4) . .
N12 C15 C48 113.1(4) . .
N10 C15 C48 112.2(4) . .
N12 C15 C14 102.8(3) . .
N10 C15 C14 102.7(3) . .
C48 C15 C14 111.6(4) . .
O9 C16 N11 126.7(4) . .
O9 C16 N12 126.2(5) . .
N11 C16 N12 107.1(4) . .
N13 C17 N10 113.7(4) . .
N12 C18 N15 114.0(4) . .
O4 C19 N14 126.2(4) . .
O4 C19 N13 124.9(5) . .
N14 C19 N13 108.8(4) . .
N15 C20 N13 112.3(4) . .
N15 C20 C49 113.9(4) . .
N13 C20 C49 112.4(4) . .
N15 C20 C21 103.1(3) . .
N13 C20 C21 101.9(3) . .
C49 C20 C21 112.1(4) . .
N14 C21 N16 112.6(4) . .
N14 C21 C52 112.9(4) . .
N16 C21 C52 113.3(4) . .
N14 C21 C20 103.1(4) . .
N16 C21 C20 101.6(3) . .
C52 C21 C20 112.3(4) . .
O10 C22 N15 125.9(4) . .
O10 C22 N16 126.0(4) . .
N15 C22 N16 108.1(4) . .
N17 C23 N14 114.2(4) . .
N16 C24 N19 115.0(4) . .
O5 C25 N17 125.5(4) . .
O5 C25 N18 125.8(4) . .
N17 C25 N18 108.7(4) . .
N17 C26 N19 113.8(4) . .
N17 C26 C53 112.5(4) . .
N19 C26 C53 111.1(4) . .
N17 C26 C27 103.4(3) . .
N19 C26 C27 102.9(3) . .
C53 C26 C27 112.5(4) . .
N18 C27 N20 113.5(4) . .
N18 C27 C56 111.9(4) . .
N20 C27 C56 113.2(4) . .
N18 C27 C26 102.5(3) . .
N20 C27 C26 102.5(3) . .
C56 C27 C26 112.5(4) . .
O11 C28 N19 126.1(4) . .
O11 C28 N20 124.4(4) . .
N19 C28 N20 109.6(4) . .
N21 C29 N18 113.5(4) . .
N20 C30 N23 114.1(4) . .
O6 C31 N21 126.2(4) . .
O6 C31 N22 124.6(5) . .
N21 C31 N22 109.2(4) . .
N23 C32 N21 112.9(4) . .
N23 C32 C57 114.2(4) . .
N21 C32 C57 111.6(4) . .
N23 C32 C33 102.2(3) . .
N21 C32 C33 102.9(4) . .
C57 C32 C33 112.1(4) . .
N24 C33 N22 112.6(4) . .
N24 C33 C60 113.9(4) . .
N22 C33 C60 112.8(4) . .
N24 C33 C32 103.0(3) . .
N22 C33 C32 102.3(3) . .
C60 C33 C32 111.2(4) . .
O12 C34 N23 125.8(4) . .
O12 C34 N24 123.7(4) . .
N23 C34 N24 110.5(4) . .
N1 C35 N22 114.0(4) . .
N24 C36 N3 113.9(4) . .
C38 C37 C2 112.2(4) . .
C39 C38 C37 114.4(5) . .
C38 C39 C40 111.9(5) . .
C3 C40 C39 110.3(5) . .
C8 C41 C42 111.0(4) . .
C43 C42 C41 113.8(5) . .
C44 C43 C42 113.3(5) . .
C43 C44 C9 111.1(4) . .
C14 C45 C46 110.5(4) . .
C45 C46 C47 112.8(4) . .
C48 C47 C46 113.0(4) . .
C47 C48 C15 111.5(4) . .
C20 C49 C50 110.0(4) . .
C51 C50 C49 112.0(4) . .
C52 C51 C50 113.2(4) . .
C21 C52 C51 112.5(4) . .
C26 C53 C54 110.8(4) . .
C55 C54 C53 112.0(4) . .
C54 C55 C56 113.3(5) . .
C27 C56 C55 110.6(4) . .
C32 C57 C58 111.7(5) . .
C57 C58 C59 112.5(4) . .
C58 C59 C60 112.9(4) . .
C33 C60 C59 111.6(4) . .
C1 N1 C35 121.2(4) . .
C1 N1 C2 110.3(4) . .
C35 N1 C2 125.3(4) . .
C1 N2 C3 112.5(4) . .
C1 N2 C5 123.2(4) . .
C3 N2 C5 124.2(4) . .
C4 N3 C2 112.4(4) . .
C4 N3 C36 122.2(4) . .
C2 N3 C36 125.4(4) . .
C4 N4 C6 120.9(4) . .
C4 N4 C3 112.1(4) . .
C6 N4 C3 125.5(4) . .
C7 N5 C5 121.9(4) . .
C7 N5 C8 112.0(4) . .
C5 N5 C8 125.9(4) . .
C7 N6 C11 121.8(4) . .
C7 N6 C9 112.2(4) . .
C11 N6 C9 125.0(4) . .
C10 N7 C8 112.1(4) . .
C10 N7 C6 120.6(4) . .
C8 N7 C6 124.9(4) . .
C10 N8 C9 113.0(4) . .
C10 N8 C12 121.0(4) . .
C9 N8 C12 125.5(4) . .
C13 N9 C11 122.4(4) . .
C13 N9 C14 112.5(4) . .
C11 N9 C14 123.9(4) . .
C13 N10 C17 120.0(4) . .
C13 N10 C15 112.5(4) . .
C17 N10 C15 125.6(4) . .
C16 N11 C12 120.6(4) . .
C16 N11 C14 113.7(4) . .
C12 N11 C14 125.2(4) . .
C16 N12 C15 114.3(4) . .
C16 N12 C18 119.9(4) . .
C15 N12 C18 125.7(4) . .
C19 N13 C17 121.1(4) . .
C19 N13 C20 112.5(4) . .
C17 N13 C20 125.5(4) . .
C19 N14 C21 113.0(4) . .
C19 N14 C23 121.2(4) . .
C21 N14 C23 125.8(4) . .
C22 N15 C20 113.7(4) . .
C22 N15 C18 120.5(3) . .
C20 N15 C18 125.2(4) . .
C22 N16 C24 120.7(3) . .
C22 N16 C21 112.6(4) . .
C24 N16 C21 124.1(4) . .
C25 N17 C23 121.8(4) . .
C25 N17 C26 112.2(4) . .
C23 N17 C26 125.9(4) . .
C25 N18 C29 119.1(4) . .
C25 N18 C27 112.1(4) . .
C29 N18 C27 125.5(4) . .
C28 N19 C26 112.0(3) . .
C28 N19 C24 122.0(3) . .
C26 N19 C24 123.8(3) . .
C28 N20 C30 124.5(4) . .
C28 N20 C27 111.9(4) . .
C30 N20 C27 123.5(4) . .
C31 N21 C29 122.1(4) . .
C31 N21 C32 113.0(4) . .
C29 N21 C32 124.4(4) . .
C31 N22 C33 112.6(4) . .
C31 N22 C35 122.2(4) . .
C33 N22 C35 124.8(4) . .
C34 N23 C30 122.5(4) . .
C34 N23 C32 112.1(4) . .
C30 N23 C32 124.1(4) . .
C34 N24 C33 112.0(4) . .
C34 N24 C36 120.1(4) . .
C33 N24 C36 126.4(4) . .
C1 O1 Nd1 159.2(3) . .
C7 O2 Nd1 161.1(3) . .
C28 O11 Nd1 153.0(3) . 4_566

loop_
_geom_bond_atom_site_label_1
_geom_bond_atom_site_label_2
_geom_bond_distance
_geom_bond_site_symmetry_2
Nd1 O2 2.396(3) .
Nd1 O2W 2.403(4) .
Nd1 O1W 2.429(4) .
Nd1 O11 2.430(3) 4_565
Nd1 O1 2.436(3) .
Nd1 O5W 2.446(5) .
Nd1 O3W 2.448(4) .
Nd1 O4W 2.452(5) .
Nd1 O6WA 2.735(10) .
Cd1 Cl4 2.416(2) .
Cd1 Cl3 2.432(2) .
Cd1 Cl1 2.4470(14) .
Cd1 Cl2 2.4475(16) .
Cd2 Cl6 2.382(2) .
Cd2 Cl5 2.434(2) .
Cd2 Cl7 2.477(3) .
Cd2 Cl8 2.480(3) .
Cd2' Cl5 2.017(9) .
Cd2' Cl8 2.487(10) .
Cd2' Cl7 2.520(9) .
C1 O1 1.257(5) .
C1 N1 1.324(6) .
C1 N2 1.327(6) .
C2 N3 1.445(6) .
C2 N1 1.477(5) .
C2 C37 1.529(6) .
C2 C3 1.545(7) .
C3 N2 1.434(6) .
C3 N4 1.472(6) .
C3 C40 1.518(7) .
C4 O7 1.219(6) .
C4 N4 1.359(7) .
C4 N3 1.369(6) .
C5 N5 1.432(6) .
C5 N2 1.448(6) .
C6 N4 1.438(6) .
C6 N7 1.462(6) .
C7 O2 1.225(5) .
C7 N6 1.338(6) .
C7 N5 1.351(6) .
C8 N7 1.456(6) .
C8 N5 1.457(6) .
C8 C41 1.506(7) .
C8 C9 1.566(7) .
C9 N8 1.448(6) .
C9 N6 1.459(5) .
C9 C44 1.528(7) .
C10 O8 1.224(6) .
C10 N8 1.357(6) .
C10 N7 1.366(6) .
C11 N9 1.408(6) .
C11 N6 1.439(6) .
C12 N11 1.437(6) .
C12 N8 1.453(6) .
C13 O3 1.216(5) .
C13 N9 1.353(6) .
C13 N10 1.355(6) .
C14 N11 1.457(6) .
C14 N9 1.461(5) .
C14 C45 1.503(7) .
C14 C15 1.581(7) .
C15 N12 1.428(6) .
C15 N10 1.457(5) .
C15 C48 1.532(6) .
C16 O9 1.207(5) .
C16 N11 1.363(7) .
C16 N12 1.374(6) .
C17 N13 1.434(6) .
C17 N10 1.440(6) .
C18 N12 1.451(6) .
C18 N15 1.457(6) .
C19 O4 1.217(6) .
C19 N14 1.350(6) .
C19 N13 1.365(6) .
C20 N15 1.438(5) .
C20 N13 1.465(6) .
C20 C49 1.526(6) .
C20 C21 1.567(7) .
C21 N14 1.446(5) .
C21 N16 1.464(5) .
C21 C52 1.501(7) .
C22 O10 1.215(5) .
C22 N15 1.348(6) .
C22 N16 1.369(6) .
C23 N17 1.431(6) .
C23 N14 1.461(6) .
C24 N16 1.446(6) .
C24 N19 1.455(6) .
C25 O5 1.225(6) .
C25 N17 1.353(6) .
C25 N18 1.360(6) .
C26 N17 1.448(6) .
C26 N19 1.454(5) .
C26 C53 1.522(7) .
C26 C27 1.544(6) .
C27 N18 1.451(6) .
C27 N20 1.458(5) .
C27 C56 1.516(7) .
C28 O11 1.249(5) .
C28 N19 1.334(5) .
C28 N20 1.351(6) .
C29 N21 1.444(6) .
C29 N18 1.447(6) .
C30 N20 1.433(6) .
C30 N23 1.446(6) .
C31 O6 1.225(5) .
C31 N21 1.344(6) .
C31 N22 1.372(6) .
C32 N23 1.456(5) .
C32 N21 1.457(5) .
C32 C57 1.511(7) .
C32 C33 1.578(7) .
C33 N24 1.438(5) .
C33 N22 1.457(6) .
C33 C60 1.506(6) .
C34 O12 1.252(5) .
C34 N23 1.337(6) .
C34 N24 1.352(6) .
C35 N1 1.432(6) .
C35 N22 1.458(6) .
C36 N24 1.443(6) .
C36 N3 1.448(7) .
C37 C38 1.511(7) .
C38 C39 1.492(8) .
C39 C40 1.523(8) .
C41 C42 1.542(9) .
C42 C43 1.503(8) .
C43 C44 1.493(8) .
C45 C46 1.529(7) .
C46 C47 1.530(8) .
C47 C48 1.518(7) .
C49 C50 1.543(7) .
C50 C51 1.529(8) .
C51 C52 1.507(7) .
C53 C54 1.527(7) .
C54 C55 1.521(8) .
C55 C56 1.540(8) .
C57 C58 1.514(7) .
C58 C59 1.517(8) .
C59 C60 1.528(7) .
O11 Nd1 2.430(3) 4_566
